data_7251786
loop_
_publ_author_name
'Snisha, Kallivalappil'
'Karthikeyan, Mano Chitra'
'Bhuvanesh, Nattamai'
'Arockiam, Antony Joseph Velanganni'
'Karvembu, Ramasamy'

_publ_section_title
;
 Synthesis of sulfanyl derivatives of 1,2,4-triazoles via an acid
 catalyzed intramolecular cyclization of isothiosemicarbazones: structural
 characterization, E/Z isomerism, mechanistic insights and in vitro
 cytotoxicity
;
_journal_issue 15
_journal_name_full 'RSC Advances'
_journal_page_first 13433
_journal_page_last 13446
_journal_paper_doi 10.1039/D6RA00822D
_journal_volume 16
_journal_year 2026
_chemical_formula_moiety 'Br, C16 H17 N4 O2 S, H2 O'
_chemical_formula_sum 'C16 H19 Br N4 O3 S'
_chemical_formula_weight 427.32
_space_group_crystal_system triclinic
_space_group_IT_number 2
_space_group_name_Hall '-P 1'
_space_group_name_H-M_alt 'P -1'
_atom_sites_solution_hydrogens mixed
_atom_sites_solution_primary dual
_audit_creation_date 2024-05-22
_audit_creation_method
;
Olex2 1.5
(compiled 2023.08.24 svn.re1ec1418 for OlexSys, GUI svn.r6817)
;
_audit_update_record
;
2025-11-28 deposited with the CCDC.	2026-03-04 downloaded from the CCDC.
;
_cell_angle_alpha 83.8980(10)
_cell_angle_beta 78.1950(10)
_cell_angle_gamma 71.0320(10)
_cell_formula_units_Z 2
_cell_length_a 6.81290(10)
_cell_length_b 9.15510(10)
_cell_length_c 15.64500(10)
_cell_measurement_reflns_used 27598
_cell_measurement_temperature 100.00(10)
_cell_measurement_theta_max 79.4190
_cell_measurement_theta_min 5.1130
_cell_volume 902.482(19)
_computing_cell_refinement 'CrysAlisPro 1.171.43.98a (Rigaku OD, 2023)'
_computing_data_collection 'CrysAlisPro system (CCD 43.103a 64-bit (release 20-12-2023))'
_computing_data_reduction 'CrysAlisPro 1.171.43.98a (Rigaku OD, 2023)'
_computing_molecular_graphics 'Olex2 1.5 (Dolomanov et al., 2009)'
_computing_publication_material 'Olex2 1.5 (Dolomanov et al., 2009)'
_computing_structure_refinement 'SHELXL 2019/1 (Sheldrick, 2015)'
_computing_structure_solution 'SHELXT 2018/2 (Sheldrick, 2018)'
_diffrn_ambient_environment N~2~
_diffrn_ambient_temperature 100.00(10)
_diffrn_detector 'Hybrid Pixel Array Detector'
_diffrn_detector_area_resol_mean 10.0000
_diffrn_detector_type HyPix
_diffrn_measured_fraction_theta_full 0.999
_diffrn_measured_fraction_theta_max 0.996
_diffrn_measurement_details
;
List of Runs (angles in degrees, time in seconds):

  # Type    Start    End  Width  t~exp~   \w     \q     \k     \f   Frames
#--------------------------------------------------------------------------
  1  \w      0.00  28.00   0.50    0.10    --   18.00  65.00 159.76   56
  2  \w     -6.00  22.00   0.50    0.10    --   14.00  70.00  75.77   56
  3  \w      5.00  31.00   0.50    0.10    --   22.00  62.00 -11.22   52
  4  \w     35.00 119.00   0.50    0.10    --   47.91  47.00  21.07  168
  5  \w     35.00 119.00   0.50    0.10    --   47.91  47.00-164.40  168
  6  \w     42.00  67.00   0.50    0.40    --  113.25 -61.00   0.00   50
  7  \w     43.00  73.00   0.50    0.40    --  113.25 -61.00 -60.00   60
  8  \w     42.00  68.00   0.50    0.40    --  113.25 -61.00 -30.00   52
  9  \w     43.00  74.00   0.50    0.40    --  113.25 -61.00 120.00   62
 10  \w     41.00 102.00   0.50    0.10    --   47.91-137.00 156.00  122
 11  \w     42.00 121.00   0.50    0.40    --  113.25-137.00 156.00  158
 12  \w     42.00 121.00   0.50    0.40    --  113.25-137.00 156.00  158
 13  \w     39.00  99.00   0.50    0.10    --   47.91-133.00 -25.00  120
 14  \w     82.00 107.00   0.50    0.40    --  113.25-125.00-150.00   50
 15  \w     50.00  76.00   0.50    0.40    --  113.25-125.00-150.00   52
 16  \w     49.00  75.00   0.50    0.40    --  113.25-125.00 -90.00   52
 17  \w     45.00  75.00   0.50    0.40    --  113.25-125.00 -60.00   60
 18  \w     43.00 117.00   0.50    0.40    --  113.25-133.00 -25.00  148
 19  \w     79.00 106.00   0.50    0.40    --  113.25-125.00  90.00   54
 20  \w     83.00 110.00   0.50    0.40    --  113.25-125.00 120.00   54
 21  \w     44.00  69.00   0.50    0.40    --  113.25-125.00 120.00   50
 22  \w     43.00  69.00   0.50    0.40    --  113.25 -95.00 150.00   52
 23  \w     73.00  99.00   0.50    0.40    --  113.25 -95.00 150.00   52
 24  \w     45.00  73.00   0.50    0.40    --  113.25-125.00  90.00   56
 25  \w     46.00  72.00   0.50    0.40    --  113.25 -95.00  90.00   52
 26  \w     78.00 105.00   0.50    0.40    --  113.25 -95.00  90.00   54
 27  \w     78.00 104.00   0.50    0.40    --  113.25 -95.00 120.00   52
 28  \w     75.00 106.00   0.50    0.40    --  113.25 -95.00 -60.00   62
 29  \w     49.00  89.00   0.50    0.40    --  110.00 -88.00-106.00   80
 30  \w     56.00 106.00   0.50    0.40    --  113.25 -95.00-150.00  100
 31  \w    102.00 133.00   0.50    0.40    --  110.00 -88.00-106.00   62
 32  \w    103.00 159.00   0.50    0.40    --  113.25  45.00-180.00  112
 33  \w    112.00 175.00   0.50    0.40    --  113.25  77.00 -30.00  126
 34  \w    139.00 177.00   0.50    0.40    --  113.25  61.00   0.00   76
 35  \w    106.00 133.00   0.50    0.40    --  113.25  61.00   0.00   54
 36  \w    110.00 140.00   0.50    0.40    --  113.25  77.00  60.00   60
 37  \w    141.00 167.00   0.50    0.40    --  113.25  61.00 150.00   52
 38  \w    106.00 134.00   0.50    0.40    --  113.25  61.00 150.00   56
 39  \w    108.00 178.00   0.50    0.40    --  113.25  61.00  90.00  140
 40  \w    153.00 178.00   0.50    0.40    --  113.25  61.00  60.00   50
 41  \w    152.00 178.00   0.50    0.40    --  113.25  45.00  30.00   52
 42  \w    106.00 140.00   0.50    0.40    --  113.25  61.00  60.00   68
 43  \w    150.00 177.00   0.50    0.40    --  113.25  45.00 120.00   54
 44  \w    101.00 130.00   0.50    0.40    --  113.25  45.00  30.00   58
 45  \w    103.00 140.00   0.50    0.40    --  113.25  45.00 120.00   74
 46  \w    109.00 155.00   0.50    0.40    --  113.25  61.00 -60.00   92
 47  \w    101.00 127.00   0.50    0.40    --  113.25  45.00-120.00   52
 48  \w    103.00 167.00   0.50    0.40    --  113.25  45.00-150.00  128
 49  \w    152.00 178.00   0.50    0.40    --  113.25  45.00 -90.00   52
 50  \w    106.00 176.00   0.50    0.40    --  113.25  61.00-120.00  140
 51  \w    101.00 131.00   0.50    0.40    --  113.25  45.00 -30.00   60
 52  \w    144.00 170.00   0.50    0.40    --  113.25  45.00 -30.00   52
 53  \w    103.00 131.00   0.50    0.40    --  113.25  45.00 -90.00   56
 54  \w    101.00 129.00   0.50    0.40    --  113.25  45.00 -60.00   56
 55  \w    101.00 150.00   0.50    0.40    --  113.25  45.00   0.00   98
 56  \w    101.00 127.00   0.50    0.40    --  113.25  45.00  60.00   52
 57  \w    102.00 147.00   0.50    0.40    --  113.25  45.00 150.00   90
 58  \w    118.00 158.00   0.50    0.40    --  113.25 125.00  60.00   80
 59  \w    116.00 170.00   0.50    0.40    --  113.25 125.00 150.00  108
 60  \w     90.00 178.00   0.50    0.40    --  113.25 133.00  41.00  176
 61  \w     87.00 178.00   0.50    0.40    --  113.25 137.00-140.00  182
 62  \w    -42.00 -15.00   0.50    0.10    --  -30.00 -55.00  73.01   54
 63  \w    -48.00 -20.00   0.50    0.10    --  -34.00 -52.00 137.01   56
 64  \w    -54.00 -28.00   0.50    0.10    --  -42.00 -50.00 115.87   52
 65  \w    -61.00 -28.00   0.50    0.10    --  -42.00 -48.00  29.99   66
 66  \w   -117.00 -33.00   0.50    0.10    --  -46.00 -47.00  20.04  168
 67  \w   -119.00 -35.00   0.50    0.10    --  -47.91 -46.00 -69.50  168
 68  \w    -54.00 -28.00   0.50    0.10    --  -42.00 -50.00-131.13   52
 69  \w    -54.00 -28.00   0.50    0.10    --  -42.00 -50.00-168.96   52
 70  \w   -119.00 -35.00   0.50    0.10    --  -47.91 -45.00-142.66  168
 71  \w   -119.00 -35.00   0.50    0.10    --  -47.91 -45.00-142.66  168
 72  \w   -122.00 -37.00   0.50    0.10    --  -50.00 -45.00  59.93  170
 73  \w   -122.00 -37.00   0.50    0.10    --  -50.00 -45.00  59.93  170
 74  \w   -118.00 -68.00   0.50    0.10    --  -47.91-133.00 -25.00  100
 75  \w   -161.00 -68.00   0.50    0.40    --  -91.75-133.00 -25.00  186
 76  \w   -119.00 -66.00   0.50    0.10    --  -47.91-137.00 156.00  106
 77  \w   -158.00 -66.00   0.50    0.40    --  -91.75-137.00 156.00  184
 78  \w   -104.00 -78.00   0.50    0.40    --  -91.75 -39.00 111.39   52
 79  \w   -134.00 -49.00   0.50    0.10    --  -62.00 -47.00 168.40  170
 80  \w   -134.00 -49.00   0.50    0.10    --  -62.00 -47.00 -73.60  170
 81  \w   -134.00 -49.00   0.50    0.10    --  -62.00 -47.00 -73.60  170
 82  \w   -134.00 -49.00   0.50    0.10    --  -62.00 -47.00 -26.13  170
 83  \w   -134.00 -49.00   0.50    0.10    --  -62.00 -47.00 -26.13  170
 84  \w    -91.00 -57.00   0.50    0.10    --  -70.00 -47.00-129.76   68
 85  \w   -111.00 -83.00   0.50    0.40    --  -91.75 -47.00-100.50   56
 86  \w    -90.00 -57.00   0.50    0.10    --  -70.00 -47.00  28.36   66
 87  \w   -109.00 -83.00   0.50    0.40    --  -91.75 -47.00   9.14   52
 88  \w   -112.00 -81.00   0.50    0.40    --  -91.75 -47.00 111.11   62
 89  \w   -108.00 -82.00   0.50    0.40    --  -91.75 -47.00 158.51   52
 90  \w   -138.00 -53.00   0.50    0.10    --  -66.00 -47.00 122.74  170
 91  \w   -137.00-110.00   0.50    0.10    --  -66.00 -47.00 122.74   54
 92  \w   -162.00-124.00   0.50    0.40    --  -91.75 -45.00  90.00   76
 93  \w    -96.00 -57.00   0.50    0.10    --  -70.00 -45.00  38.95   78
 94  \w   -108.00 -81.00   0.50    0.40    --  -91.75 -46.00 -10.74   54
 95  \w   -116.00 -79.00   0.50    0.40    --  -91.75 -45.00  90.00   74
 96  \w    -83.00 -57.00   0.50    0.10    --  -70.00 -45.00  71.83   52
 97  \w   -105.00 -79.00   0.50    0.40    --  -91.75 -45.00  60.00   52
 98  \w   -105.00 -79.00   0.50    0.40    --  -91.75 -45.00  30.00   52
 99  \w   -113.00 -80.00   0.50    0.40    --  -91.75 -45.00 -60.00   66
100  \w   -144.00-118.00   0.50    0.40    --  -91.75 -45.00-120.00   52
101  \w   -104.00 -79.00   0.50    0.40    --  -91.75 -45.00-150.00   50
102  \w   -106.00 -80.00   0.50    0.40    --  -91.75 -46.00-167.63   52
103  \w   -163.00-125.00   0.50    0.40    --  -91.75 -45.00-150.00   76
104  \w   -161.00-118.00   0.50    0.40    --  -91.75 -45.00 -90.00   86
105  \w   -108.00 -81.00   0.50    0.40    --  -91.75 -45.00-120.00   54
106  \w   -106.00 -80.00   0.50    0.40    --  -91.75 -45.00 -90.00   52
107  \w    -98.00 -72.00   0.50    0.40    --  -86.00 -44.00 -89.07   52
108  \w   -130.00 -44.00   0.50    0.10    --  -58.00 -44.00-170.40  172
109  \w   -126.00 -41.00   0.50    0.10    --  -54.00 -44.00  12.54  170
110  \w   -126.00 -41.00   0.50    0.10    --  -54.00 -44.00  12.54  170
111  \w    -89.00 -57.00   0.50    0.10    --  -70.00 -45.00  52.12   64
112  \w    -80.00 -54.00   0.50    0.10    --  -66.00 -44.00 136.82   52
113  \w    -94.00 -68.00   0.50    0.40    --  -82.00 -43.00 131.63   52
114  \w   -110.00 -78.00   0.50    0.40    --  -90.00 -42.00 169.05   64
115  \w   -146.00-120.00   0.50    0.40    --  -82.00 -43.00 131.63   52
116  \w    -85.00 -59.00   0.50    0.10    --  -70.00 -41.00 178.45   52
;
_diffrn_measurement_device 'four-circle diffractometer'
_diffrn_measurement_device_type 'XtaLAB Synergy, Dualflex, HyPix'
_diffrn_measurement_method '\w scans'
_diffrn_orient_matrix_type 'CrysAlisPro convention (1999,Acta A55,543-557)'
_diffrn_orient_matrix_UB_11 0.0676201000
_diffrn_orient_matrix_UB_12 -0.0147320000
_diffrn_orient_matrix_UB_13 -0.0996913000
_diffrn_orient_matrix_UB_21 -0.1453106000
_diffrn_orient_matrix_UB_22 0.1657733000
_diffrn_orient_matrix_UB_23 -0.0140737000
_diffrn_orient_matrix_UB_31 0.1828027000
_diffrn_orient_matrix_UB_32 0.0634157000
_diffrn_orient_matrix_UB_33 0.0014749000
_diffrn_radiation_monochromator mirror
_diffrn_radiation_probe x-ray
_diffrn_radiation_type 'Cu K\a'
_diffrn_radiation_wavelength 1.54184
_diffrn_reflns_av_R_equivalents 0.0487
_diffrn_reflns_av_unetI/netI 0.0208
_diffrn_reflns_Laue_measured_fraction_full 0.999
_diffrn_reflns_Laue_measured_fraction_max 0.996
_diffrn_reflns_limit_h_max 8
_diffrn_reflns_limit_h_min -7
_diffrn_reflns_limit_k_max 11
_diffrn_reflns_limit_k_min -11
_diffrn_reflns_limit_l_max 19
_diffrn_reflns_limit_l_min -19
_diffrn_reflns_number 31293
_diffrn_reflns_point_group_measured_fraction_full 0.999
_diffrn_reflns_point_group_measured_fraction_max 0.996
_diffrn_reflns_theta_full 67.684
_diffrn_reflns_theta_max 74.501
_diffrn_reflns_theta_min 5.113
_diffrn_source 'micro-focus sealed X-ray tube'
_diffrn_source_current '1 mA'
_diffrn_source_type 'PhotonJet (Cu) X-ray Source'
_diffrn_source_voltage '50 kV'
_exptl_absorpt_coefficient_mu 4.393
_exptl_absorpt_correction_T_max 1.000
_exptl_absorpt_correction_T_min 0.556
_exptl_absorpt_correction_type gaussian
_exptl_absorpt_process_details
;
CrysAlisPro 1.171.43.98a (Rigaku Oxford Diffraction, 2023) 
Numerical absorption correction based on gaussian integration over 
a multifaceted crystal model 
Empirical absorption correction using spherical harmonics, 
implemented in SCALE3 ABSPACK scaling algorithm. 
;
_exptl_crystal_colour yellow
_exptl_crystal_colour_primary yellow
_exptl_crystal_density_diffrn 1.573
_exptl_crystal_description block
_exptl_crystal_F_000 436
_exptl_crystal_size_max 0.223
_exptl_crystal_size_mid 0.091
_exptl_crystal_size_min 0.054
_refine_diff_density_max 0.365
_refine_diff_density_min -0.500
_refine_diff_density_rms 0.057
_refine_ls_extinction_coef 0.0014(2)
_refine_ls_extinction_expression Fc^*^=kFc[1+0.001xFc^2^\l^3^/sin(2\q)]^-1/4^
_refine_ls_extinction_method 'SHELXL-2019/1 (Sheldrick 2019)'
_refine_ls_goodness_of_fit_ref 1.067
_refine_ls_hydrogen_treatment constr
_refine_ls_matrix_type full
_refine_ls_number_parameters 228
_refine_ls_number_reflns 3698
_refine_ls_number_restraints 0
_refine_ls_restrained_S_all 1.067
_refine_ls_R_factor_all 0.0226
_refine_ls_R_factor_gt 0.0225
_refine_ls_shift/su_max 0.001
_refine_ls_shift/su_mean 0.000
_refine_ls_structure_factor_coef Fsqd
_refine_ls_weighting_details 'w=1/[\s^2^(Fo^2^)+(0.0301P)^2^+0.5131P] where P=(Fo^2^+2Fc^2^)/3'
_refine_ls_weighting_scheme calc
_refine_ls_wR_factor_gt 0.0596
_refine_ls_wR_factor_ref 0.0597
_reflns_Friedel_coverage 0.000
_reflns_number_gt 3692
_reflns_number_total 3698
_reflns_threshold_expression 'I > 2\s(I)'
_cod_data_source_file d6ra00822d2.cif
_cod_data_source_block rk_skvtl5
_cod_database_code 7251786
_shelx_shelxl_version_number 2019/1
_chemical_oxdiff_formula CHNOS
_shelx_space_group_comment
;
The symmetry employed for this shelxl refinement is uniquely defined
by the following loop, which should always be used as a source of
symmetry information in preference to the above space-group names.
They are only intended as comments.
;
_shelx_estimated_absorpt_t_max 0.797
_shelx_estimated_absorpt_t_min 0.441
_olex2_refinement_description
;
1. Fixed Uiso
 At 1.2 times of:
  All C(H) groups, All C(H,H) groups, All N(H) groups, All O(H,H) groups
 At 1.5 times of:
  All C(H,H,H) groups
2.a Riding coordinates:
 N2(H2), O1W(H1WA,H1WB)
2.b Secondary CH2 refined with riding coordinates:
 C1(H1A,H1B)
2.c Aromatic/amide H refined with riding coordinates:
 N1(H1), C3(H3), C4(H4), C5(H5), C6(H6), C7(H7), C10(H10), C12(H12), C13(H13),
 C15(H15), C16(H16)
2.d Idealised Me refined as rotating group:
 C9(H9A,H9B,H9C)
;
_olex2_submission_original_sample_id RKB_240517_SDc_SKVTL5
_olex2_submission_special_instructions 'No special instructions were received'
_oxdiff_exptl_absorpt_empirical_details
;
Empirical correction (ABSPACK) includes:
- Absorption correction using spherical harmonics
- Frame scaling
- Detector area scaling
;
_oxdiff_exptl_absorpt_empirical_full_max 1.624
_oxdiff_exptl_absorpt_empirical_full_min 0.732

loop_
_space_group_symop_operation_xyz
'x, y, z'
'-x, -y, -z'

loop_
_atom_site_label
_atom_site_type_symbol
_atom_site_fract_x
_atom_site_fract_y
_atom_site_fract_z
_atom_site_U_iso_or_equiv
_atom_site_adp_type
_atom_site_occupancy
_atom_site_site_symmetry_order
_atom_site_calc_flag
_atom_site_refinement_flags_posn
_atom_site_refinement_flags_adp
_atom_site_refinement_flags_occupancy
_atom_site_disorder_assembly
_atom_site_disorder_group
Br1 Br 0.24004(2) 0.86482(2) 0.36382(2) 0.02238(7) Uani 1 1 d . . . . .
S1 S 0.33099(5) 0.74370(4) 0.80179(2) 0.01769(9) Uani 1 1 d . . . . .
O1 O 1.17803(19) 0.40023(13) 0.12485(7) 0.0267(2) Uani 1 1 d . . . . .
O2 O 1.20273(18) 0.18387(12) 0.19967(8) 0.0269(2) Uani 1 1 d . . . . .
N1 N 0.53665(19) 0.48398(14) 0.72476(8) 0.0182(2) Uani 1 1 d . . . . .
H1 H 0.604587 0.426749 0.679637 0.022 Uiso 1 1 calc R U . . .
N2 N 0.50609(19) 0.70000(14) 0.63161(8) 0.0174(2) Uani 1 1 d . . . . .
H2 H 0.425758 0.795974 0.618309 0.021 Uiso 1 1 d R U . . .
N3 N 0.62252(19) 0.59877(14) 0.56596(8) 0.0179(2) Uani 1 1 d . . . . .
N4 N 1.1436(2) 0.32570(14) 0.19323(8) 0.0201(3) Uani 1 1 d . . . . .
C1 C 0.2781(3) 0.94386(16) 0.75982(10) 0.0220(3) Uani 1 1 d . . . . .
H1A H 0.409337 0.961911 0.727058 0.026 Uiso 1 1 calc R U . . .
H1B H 0.173691 0.969008 0.720484 0.026 Uiso 1 1 calc R U . . .
C2 C 0.1918(2) 1.04106(16) 0.83932(9) 0.0190(3) Uani 1 1 d . . . . .
C3 C 0.3290(2) 1.07651(17) 0.88267(10) 0.0223(3) Uani 1 1 d . . . . .
H3 H 0.477094 1.037974 0.862954 0.027 Uiso 1 1 calc R U . . .
C4 C 0.2482(3) 1.16869(18) 0.95508(10) 0.0244(3) Uani 1 1 d . . . . .
H4 H 0.341265 1.193855 0.984418 0.029 Uiso 1 1 calc R U . . .
C5 C 0.0318(3) 1.22367(17) 0.98427(10) 0.0234(3) Uani 1 1 d . . . . .
H5 H -0.023092 1.287944 1.032976 0.028 Uiso 1 1 calc R U . . .
C6 C -0.1044(3) 1.18518(17) 0.94265(10) 0.0225(3) Uani 1 1 d . . . . .
H6 H -0.252144 1.221116 0.963704 0.027 Uiso 1 1 calc R U . . .
C7 C -0.0251(2) 1.09378(17) 0.86991(10) 0.0213(3) Uani 1 1 d . . . . .
H7 H -0.118572 1.067562 0.841319 0.026 Uiso 1 1 calc R U . . .
C8 C 0.4668(2) 0.63455(16) 0.71109(9) 0.0165(3) Uani 1 1 d . . . . .
C9 C 0.5078(3) 0.40649(17) 0.81050(10) 0.0226(3) Uani 1 1 d . . . . .
H9A H 0.567232 0.294355 0.804778 0.034 Uiso 1 1 calc R U . . .
H9B H 0.356867 0.433187 0.835168 0.034 Uiso 1 1 calc R U . . .
H9C H 0.579914 0.439801 0.849253 0.034 Uiso 1 1 calc R U . . .
C10 C 0.6692(2) 0.66461(17) 0.49185(10) 0.0182(3) Uani 1 1 d . . . . .
H10 H 0.622310 0.774194 0.485210 0.022 Uiso 1 1 calc R U . . .
C11 C 0.7947(2) 0.57213(16) 0.41705(9) 0.0174(3) Uani 1 1 d . . . . .
C12 C 0.8365(2) 0.65129(16) 0.33756(10) 0.0195(3) Uani 1 1 d . . . . .
H12 H 0.785210 0.761037 0.334048 0.023 Uiso 1 1 calc R U . . .
C13 C 0.9522(2) 0.57144(17) 0.26369(10) 0.0197(3) Uani 1 1 d . . . . .
H13 H 0.980817 0.624543 0.209377 0.024 Uiso 1 1 calc R U . . .
C14 C 1.0248(2) 0.41088(16) 0.27190(9) 0.0175(3) Uani 1 1 d . . . . .
C15 C 0.9893(2) 0.32854(16) 0.35013(10) 0.0186(3) Uani 1 1 d . . . . .
H15 H 1.043671 0.218902 0.353497 0.022 Uiso 1 1 calc R U . . .
C16 C 0.8728(2) 0.41002(16) 0.42317(10) 0.0181(3) Uani 1 1 d . . . . .
H16 H 0.845593 0.356265 0.477404 0.022 Uiso 1 1 calc R U . . .
O1W O 0.26508(17) 0.97402(12) 0.55443(7) 0.0230(2) Uani 1 1 d . . . . .
H1WA H 0.256182 0.963359 0.502186 0.028 Uiso 1 1 d R U . . .
H1WB H 0.133262 1.013519 0.572156 0.028 Uiso 1 1 d R U . . .

loop_
_atom_site_aniso_label
_atom_site_aniso_U_11
_atom_site_aniso_U_22
_atom_site_aniso_U_33
_atom_site_aniso_U_23
_atom_site_aniso_U_13
_atom_site_aniso_U_12
Br1 0.02546(11) 0.01604(10) 0.02089(10) -0.00363(6) -0.00496(7) 0.00132(6)
S1 0.02194(18) 0.01212(16) 0.01604(17) -0.00197(12) -0.00223(13) -0.00160(13)
O1 0.0347(6) 0.0241(6) 0.0183(5) -0.0030(4) -0.0006(5) -0.0069(5)
O2 0.0286(6) 0.0157(5) 0.0302(6) -0.0069(4) 0.0006(5) -0.0004(4)
N1 0.0209(6) 0.0132(6) 0.0174(6) -0.0020(4) -0.0027(5) -0.0013(5)
N2 0.0191(6) 0.0122(5) 0.0174(6) -0.0025(4) -0.0029(5) 0.0000(4)
N3 0.0181(6) 0.0144(6) 0.0181(6) -0.0044(5) -0.0023(5) -0.0005(5)
N4 0.0188(6) 0.0189(6) 0.0215(6) -0.0044(5) -0.0029(5) -0.0037(5)
C1 0.0317(8) 0.0119(6) 0.0180(7) -0.0009(5) -0.0039(6) -0.0012(6)
C2 0.0271(7) 0.0100(6) 0.0156(6) 0.0007(5) -0.0017(6) -0.0017(5)
C3 0.0225(7) 0.0182(7) 0.0227(7) -0.0020(6) -0.0006(6) -0.0034(6)
C4 0.0289(8) 0.0220(7) 0.0224(7) -0.0037(6) -0.0033(6) -0.0081(6)
C5 0.0324(8) 0.0170(7) 0.0159(7) -0.0019(5) 0.0003(6) -0.0037(6)
C6 0.0237(7) 0.0170(7) 0.0201(7) 0.0016(6) -0.0004(6) -0.0002(6)
C7 0.0250(7) 0.0155(7) 0.0215(7) 0.0013(6) -0.0076(6) -0.0024(6)
C8 0.0161(6) 0.0143(6) 0.0182(7) -0.0025(5) -0.0039(5) -0.0026(5)
C9 0.0290(8) 0.0150(7) 0.0206(7) 0.0016(5) -0.0043(6) -0.0034(6)
C10 0.0178(7) 0.0140(6) 0.0213(7) -0.0019(5) -0.0043(6) -0.0022(5)
C11 0.0163(6) 0.0158(7) 0.0193(7) -0.0021(5) -0.0038(5) -0.0030(5)
C12 0.0217(7) 0.0123(6) 0.0220(7) -0.0004(5) -0.0032(6) -0.0025(5)
C13 0.0210(7) 0.0167(7) 0.0195(7) 0.0001(5) -0.0027(6) -0.0041(6)
C14 0.0164(6) 0.0160(7) 0.0187(7) -0.0050(5) -0.0021(5) -0.0025(5)
C15 0.0183(7) 0.0135(6) 0.0231(7) -0.0014(5) -0.0058(6) -0.0025(5)
C16 0.0194(7) 0.0151(7) 0.0191(7) 0.0000(5) -0.0049(6) -0.0035(5)
O1W 0.0250(5) 0.0202(5) 0.0197(5) -0.0019(4) -0.0051(4) -0.0005(4)

loop_
_atom_type_symbol
_atom_type_description
_atom_type_scat_dispersion_real
_atom_type_scat_dispersion_imag
_atom_type_scat_source
C C 0.0181 0.0091 'International Tables Vol C Tables 4.2.6.8 and 6.1.1.4'
H H 0.0000 0.0000 'International Tables Vol C Tables 4.2.6.8 and 6.1.1.4'
Br Br -0.6763 1.2805 'International Tables Vol C Tables 4.2.6.8 and 6.1.1.4'
N N 0.0311 0.0180 'International Tables Vol C Tables 4.2.6.8 and 6.1.1.4'
O O 0.0492 0.0322 'International Tables Vol C Tables 4.2.6.8 and 6.1.1.4'
S S 0.3331 0.5567 'International Tables Vol C Tables 4.2.6.8 and 6.1.1.4'

loop_
_exptl_crystal_face_index_h
_exptl_crystal_face_index_k
_exptl_crystal_face_index_l
_exptl_crystal_face_perp_dist
0 1 0 0.0438
0 -1 0 0.0476
2 1 1 0.0948
-2 -2 -1 0.1103
0 0 1 0.0256
0 0 -1 0.0282
-1 0 -2 0.0879

loop_
_geom_angle_atom_site_label_1
_geom_angle_atom_site_label_2
_geom_angle_atom_site_label_3
_geom_angle
_geom_angle_site_symmetry_1
_geom_angle_site_symmetry_3
_geom_angle_publ_flag
C8 S1 C1 104.42(7) . . ?
C8 N1 H1 118.2 . . ?
C8 N1 C9 123.61(12) . . ?
C9 N1 H1 118.2 . . ?
N3 N2 H2 120.6 . . ?
C8 N2 H2 120.3 . . ?
C8 N2 N3 115.73(12) . . ?
C10 N3 N2 114.52(12) . . ?
O1 N4 C14 118.31(12) . . ?
O2 N4 O1 123.69(13) . . ?
O2 N4 C14 118.00(12) . . ?
S1 C1 H1A 110.6 . . ?
S1 C1 H1B 110.6 . . ?
H1A C1 H1B 108.8 . . ?
C2 C1 S1 105.55(10) . . ?
C2 C1 H1A 110.6 . . ?
C2 C1 H1B 110.6 . . ?
C3 C2 C1 120.06(14) . . ?
C7 C2 C1 119.93(14) . . ?
C7 C2 C3 120.00(13) . . ?
C2 C3 H3 120.1 . . ?
C2 C3 C4 119.82(14) . . ?
C4 C3 H3 120.1 . . ?
C3 C4 H4 120.0 . . ?
C5 C4 C3 119.99(15) . . ?
C5 C4 H4 120.0 . . ?
C4 C5 H5 119.9 . . ?
C6 C5 C4 120.24(14) . . ?
C6 C5 H5 119.9 . . ?
C5 C6 H6 119.9 . . ?
C5 C6 C7 120.15(15) . . ?
C7 C6 H6 119.9 . . ?
C2 C7 C6 119.77(14) . . ?
C2 C7 H7 120.1 . . ?
C6 C7 H7 120.1 . . ?
N1 C8 S1 116.84(11) . . ?
N1 C8 N2 121.05(13) . . ?
N2 C8 S1 122.06(11) . . ?
N1 C9 H9A 109.5 . . ?
N1 C9 H9B 109.5 . . ?
N1 C9 H9C 109.5 . . ?
H9A C9 H9B 109.5 . . ?
H9A C9 H9C 109.5 . . ?
H9B C9 H9C 109.5 . . ?
N3 C10 H10 119.8 . . ?
N3 C10 C11 120.43(13) . . ?
C11 C10 H10 119.8 . . ?
C12 C11 C10 117.47(13) . . ?
C12 C11 C16 120.03(13) . . ?
C16 C11 C10 122.49(13) . . ?
C11 C12 H12 119.6 . . ?
C13 C12 C11 120.72(13) . . ?
C13 C12 H12 119.6 . . ?
C12 C13 H13 121.2 . . ?
C12 C13 C14 117.68(14) . . ?
C14 C13 H13 121.2 . . ?
C13 C14 N4 117.82(13) . . ?
C15 C14 N4 119.02(12) . . ?
C15 C14 C13 123.16(13) . . ?
C14 C15 H15 120.8 . . ?
C16 C15 C14 118.41(13) . . ?
C16 C15 H15 120.8 . . ?
C11 C16 H16 120.0 . . ?
C15 C16 C11 119.98(14) . . ?
C15 C16 H16 120.0 . . ?
H1WA O1W H1WB 95.9 . . ?

loop_
_geom_bond_atom_site_label_1
_geom_bond_atom_site_label_2
_geom_bond_distance
_geom_bond_site_symmetry_2
_geom_bond_publ_flag
S1 C1 1.8250(15) . ?
S1 C8 1.7411(14) . ?
O1 N4 1.2294(17) . ?
O2 N4 1.2277(17) . ?
N1 H1 0.8800 . ?
N1 C8 1.3134(19) . ?
N1 C9 1.4566(19) . ?
N2 H2 0.9000 . ?
N2 N3 1.3907(16) . ?
N2 C8 1.3366(19) . ?
N3 C10 1.278(2) . ?
N4 C14 1.4711(18) . ?
C1 H1A 0.9900 . ?
C1 H1B 0.9900 . ?
C1 C2 1.5101(19) . ?
C2 C3 1.394(2) . ?
C2 C7 1.393(2) . ?
C3 H3 0.9500 . ?
C3 C4 1.394(2) . ?
C4 H4 0.9500 . ?
C4 C5 1.388(2) . ?
C5 H5 0.9500 . ?
C5 C6 1.385(2) . ?
C6 H6 0.9500 . ?
C6 C7 1.394(2) . ?
C7 H7 0.9500 . ?
C9 H9A 0.9800 . ?
C9 H9B 0.9800 . ?
C9 H9C 0.9800 . ?
C10 H10 0.9500 . ?
C10 C11 1.4656(19) . ?
C11 C12 1.397(2) . ?
C11 C16 1.404(2) . ?
C12 H12 0.9500 . ?
C12 C13 1.387(2) . ?
C13 H13 0.9500 . ?
C13 C14 1.391(2) . ?
C14 C15 1.388(2) . ?
C15 H15 0.9500 . ?
C15 C16 1.385(2) . ?
C16 H16 0.9500 . ?
O1W H1WA 0.8499 . ?
O1W H1WB 0.8500 . ?

loop_
_geom_hbond_atom_site_label_D
_geom_hbond_atom_site_label_H
_geom_hbond_atom_site_label_A
_geom_hbond_distance_DH
_geom_hbond_distance_HA
_geom_hbond_distance_DA
_geom_hbond_angle_DHA
_geom_hbond_site_symmetry_A
_geom_hbond_publ_flag
N2 H2 O1W 0.90 1.95 2.8173(16) 161.8 . yes
O1W H1WA Br1 0.85 2.47 3.2975(11) 165.6 . yes

loop_
_geom_torsion_atom_site_label_1
_geom_torsion_atom_site_label_2
_geom_torsion_atom_site_label_3
_geom_torsion_atom_site_label_4
_geom_torsion
_geom_torsion_site_symmetry_1
_geom_torsion_site_symmetry_2
_geom_torsion_site_symmetry_3
_geom_torsion_site_symmetry_4
_geom_torsion_publ_flag
S1 C1 C2 C3 87.93(15) . . . . ?
S1 C1 C2 C7 -91.32(14) . . . . ?
O1 N4 C14 C13 2.01(19) . . . . ?
O1 N4 C14 C15 -178.33(13) . . . . ?
O2 N4 C14 C13 -177.99(13) . . . . ?
O2 N4 C14 C15 1.67(19) . . . . ?
N2 N3 C10 C11 178.93(12) . . . . ?
N3 N2 C8 S1 177.83(10) . . . . ?
N3 N2 C8 N1 0.4(2) . . . . ?
N3 C10 C11 C12 178.76(14) . . . . ?
N3 C10 C11 C16 -1.5(2) . . . . ?
N4 C14 C15 C16 -178.42(12) . . . . ?
C1 S1 C8 N1 175.71(11) . . . . ?
C1 S1 C8 N2 -1.82(14) . . . . ?
C1 C2 C3 C4 178.81(13) . . . . ?
C1 C2 C7 C6 -179.17(13) . . . . ?
C2 C3 C4 C5 0.6(2) . . . . ?
C3 C2 C7 C6 1.6(2) . . . . ?
C3 C4 C5 C6 1.1(2) . . . . ?
C4 C5 C6 C7 -1.5(2) . . . . ?
C5 C6 C7 C2 0.1(2) . . . . ?
C7 C2 C3 C4 -1.9(2) . . . . ?
C8 S1 C1 C2 -171.18(10) . . . . ?
C8 N2 N3 C10 -175.83(13) . . . . ?
C9 N1 C8 S1 -0.61(19) . . . . ?
C9 N1 C8 N2 176.95(13) . . . . ?
C10 C11 C12 C13 -179.25(13) . . . . ?
C10 C11 C16 C15 179.56(13) . . . . ?
C11 C12 C13 C14 -0.2(2) . . . . ?
C12 C11 C16 C15 -0.7(2) . . . . ?
C12 C13 C14 N4 178.72(13) . . . . ?
C12 C13 C14 C15 -0.9(2) . . . . ?
C13 C14 C15 C16 1.2(2) . . . . ?
C14 C15 C16 C11 -0.4(2) . . . . ?
C16 C11 C12 C13 1.0(2) . . . . ?

loop_
_exptl_oxdiff_crystal_face_indexfrac_h
_exptl_oxdiff_crystal_face_indexfrac_k
_exptl_oxdiff_crystal_face_indexfrac_l
_exptl_oxdiff_crystal_face_x
_exptl_oxdiff_crystal_face_y
_exptl_oxdiff_crystal_face_z
-0.0014 0.9989 0.0003 -0.0148 0.1658 0.0631
0.0014 -0.9989 -0.0003 0.0148 -0.1658 -0.0631
1.9970 1.0045 1.0138 0.0192 -0.1379 0.4303
-1.9956 -2.0034 -1.0141 -0.0043 -0.0279 -0.4933
-0.0011 -0.0016 0.9984 -0.0996 -0.0142 0.0012
0.0011 0.0016 -0.9984 0.0996 0.0142 -0.0012
-0.9976 -0.0005 -2.0043 0.1324 0.1731 -0.1854
